data_7159928
loop_
_publ_author_name
'Fran&#xe7;ois, Jordan'
'Jacolot, Ma&#xef;wenn'
'Popowycz, Florence'

_publ_section_title
;
 Borrowing hydrogen <i>C</i>-alkylation with secondary saturated
 heterocyclic alcohols.
;
_journal_issue 22
_journal_name_full 'Organic &amp; biomolecular chemistry'
_journal_page_first 4502
_journal_page_last 4507
_journal_paper_doi 10.1039/d4ob00543k
_journal_volume 22
_journal_year 2024
_chemical_formula_moiety 'C16 H22 I N O2'
_chemical_formula_sum 'C16 H22 I N O2'
_chemical_formula_weight 387.24
_space_group_crystal_system triclinic
_space_group_IT_number 2
_space_group_name_Hall '-P 1'
_space_group_name_H-M_alt 'P -1'
_atom_sites_solution_hydrogens geom
_atom_sites_solution_primary dual
_audit_creation_date 2022-12-14
_audit_creation_method
;
Olex2 1.5-ac5-024
(compiled 2022.04.12 svn.rca3783a0 for Rigaku Oxford Diffraction, GUI svn.r6498)
;
_audit_update_record
;
2024-04-29 deposited with the CCDC.	2024-05-01 downloaded from the CCDC.
;
_cell_angle_alpha 80.907(3)
_cell_angle_beta 89.846(2)
_cell_angle_gamma 80.988(2)
_cell_formula_units_Z 4
_cell_length_a 9.6026(3)
_cell_length_b 10.9032(3)
_cell_length_c 15.9038(5)
_cell_measurement_reflns_used 25455
_cell_measurement_temperature 100.00(10)
_cell_measurement_theta_max 75.1770
_cell_measurement_theta_min 5.4000
_cell_volume 1623.48(9)
_computing_cell_refinement 'CrysAlisPro 1.171.42.74a (Rigaku OD, 2022)'
_computing_data_collection 'CrysAlisPro 1.171.42.74a (Rigaku OD, 2022)'
_computing_data_reduction 'CrysAlisPro 1.171.42.74a (Rigaku OD, 2022)'
_computing_molecular_graphics 'Olex2 1.5-ac5-024 (Dolomanov et al., 2009)'
_computing_publication_material 'Olex2 1.5-ac5-024 (Dolomanov et al., 2009)'
_computing_structure_refinement 'SHELXL 2018/3 (Sheldrick, 2015)'
_computing_structure_solution 'SHELXT  (Sheldrick, 2015)'
_diffrn_ambient_temperature 100.00(10)
_diffrn_detector 'Hybrid Pixel Array Detector'
_diffrn_detector_area_resol_mean 10.0000
_diffrn_detector_type 'HyPix-Arc 100'
_diffrn_measured_fraction_theta_full 0.991
_diffrn_measured_fraction_theta_max 0.941
_diffrn_measurement_details
;
List of Runs (angles in degrees, time in seconds):

  # Type    Start    End  Width  t~exp~   \w     \q     \k     \f   Frames
#--------------------------------------------------------------------------
  1  \w    -41.00  34.00   0.50    0.50    --  -43.82  54.00  84.00  150
  2  \w    -33.00  41.00   0.50    0.50    --   44.69 -54.00 -59.00  148
  3  \w   -165.00 -83.00   0.50    2.50    --  -87.52 -54.00 -59.00  164
  4  \w    -41.00 -10.00   0.50    2.50    --  -87.52  54.00  84.00   62
  5  \w    105.00 178.00   0.50    2.50    --  111.23  54.00  84.00  146
  6  \w    -21.00  10.00   0.50    0.50    --   10.00  90.00 -63.98   62
  7  \w    -25.00   2.00   0.50    0.50    --   14.00 102.00 163.15   54
  8  \w     -5.00  21.00   0.50    0.50    --   18.00  77.00-150.84   52
  9  \w     -5.00  22.00   0.50    0.50    --   18.00  76.00 -40.21   54
 10  \w     -5.00  21.00   0.50    0.50    --   18.00  77.00 175.63   52
 11  \w     -6.00  20.00   0.50    0.50    --   18.00  78.00  77.68   52
 12  \w      3.00  33.00   0.50    0.50    --   22.00  68.00-177.91   60
 13  \w     12.00  38.00   0.50    0.50    --   30.00  67.00-101.68   52
 14  \w     16.00  43.00   0.50    0.50    --   34.00  65.00  -8.71   54
 15  \w     21.00  47.00   0.50    0.50    --   38.00  63.00 -29.80   52
 16  \w     26.00  57.00   0.50    0.50    --   42.00  60.00 106.45   62
 17  \w    -19.00  37.00   0.50    0.50    --  -43.82  38.00-150.00  112
 18  \w     28.00  54.00   0.50    0.50    --   44.69  61.00 -42.61   52
 19  \w   -124.00 -31.00   0.50    0.50    --  -46.00 -52.00  33.49  186
 20  \w   -157.00-102.00   0.50    2.50    --  -87.52 -77.00  60.00  110
 21  \w   -167.00 -74.00   0.50    2.50    --  -87.52 -45.00 -30.00  186
 22  \w   -157.00-102.00   0.50    2.50    --  -87.52 -77.00-150.00  110
 23  \w   -157.00-102.00   0.50    2.50    --  -87.52 -77.00 -90.00  110
 24  \w    -51.00 -12.00   0.50    2.50    --  -87.52  61.00-180.00   78
 25  \w    -51.00 -12.00   0.50    2.50    --  -87.52  61.00 -90.00   78
 26  \w     29.00  92.00   0.50    2.50    --  101.51 -95.00  60.00  126
 27  \w    124.00 171.00   0.50    2.50    --  101.51  77.00 -30.00   94
 28  \w    112.00 176.00   0.50    2.50    --  101.51 125.00 150.00  128
 29  \w     34.00 101.00   0.50    2.50    --  101.51-125.00-180.00  134
 30  \w    109.00 177.00   0.50    2.50    --  101.51  61.00 -60.00  136
 31  \w    124.00 171.00   0.50    2.50    --  101.51  77.00-120.00   94
 32  \w     34.00 101.00   0.50    2.50    --  101.51-125.00 -90.00  134
 33  \w     29.00  92.00   0.50    2.50    --  101.51 -95.00   0.00  126
 34  \w    109.00 177.00   0.50    2.50    --  101.51  61.00  30.00  136
 35  \w     29.00  92.00   0.50    2.50    --  101.51 -95.00 -90.00  126
 36  \w    105.00 178.00   0.50    2.50    --  101.51  54.00  84.00  146
 37  \w    109.00 178.00   0.50    2.50    --  111.23  61.00 150.00  138
 38  \w     39.00  92.00   0.50    2.50    --  111.23 -95.00 -30.00  106
 39  \w     39.00  92.00   0.50    2.50    --  111.23 -95.00-180.00  106
 40  \w     39.00  92.00   0.50    2.50    --  111.23 -95.00-120.00  106
 41  \w     39.00  92.00   0.50    2.50    --  111.23 -95.00 -60.00  106
 42  \w     39.00  92.00   0.50    2.50    --  111.23 -95.00 150.00  106
 43  \w     39.00  92.00   0.50    2.50    --  111.23 -95.00-150.00  106
 44  \w     39.00  92.00   0.50    2.50    --  111.23 -95.00  30.00  106
 45  \w     42.00  75.00   0.50    2.50    --  111.23 -77.00  90.00   66
 46  \w    109.00 178.00   0.50    2.50    --  111.23  61.00  60.00  138
 47  \w     39.00  92.00   0.50    2.50    --  111.23 -95.00  90.00  106
 48  \w     17.00  44.00   0.50    0.50    --   34.00  64.00 142.74   54
 49  \w     28.00  57.00   0.50    0.50    --   44.69  60.00  13.98   58
 50  \w     28.00  57.00   0.50    0.50    --   44.69  60.00  45.22   58
 51  \w     29.00  59.00   0.50    0.50    --   44.69  59.00-177.32   60
 52  \w     30.00  60.00   0.50    0.50    --   44.69  55.00-131.60   60
 53  \w     29.00  59.00   0.50    0.50    --   44.69  59.00 160.16   60
 54  \w     28.00  57.00   0.50    0.50    --   44.69  60.00 -96.58   58
 55  \w     29.00  59.00   0.50    0.50    --   44.69  59.00-153.28   60
 56  \w     30.00  57.00   0.50    0.50    --   46.00  60.00  76.24   54
 57  \w     60.00 153.00   0.50    0.50    --   74.00  50.00 -94.92  186
 58  \w   -167.00 -74.00   0.50    2.50    --  -87.52 -45.00-120.00  186
 59  \w   -167.00 -74.00   0.50    2.50    --  -87.52 -45.00  60.00  186
 60  \w   -167.00 -74.00   0.50    2.50    --  -87.52 -45.00 120.00  186
 61  \w   -167.00 -74.00   0.50    2.50    --  -87.52 -45.00 -90.00  186
 62  \w   -167.00 -74.00   0.50    2.50    --  -87.52 -45.00-150.00  186
 63  \w   -167.00 -74.00   0.50    2.50    --  -87.52 -45.00  30.00  186
 64  \w   -167.00 -74.00   0.50    2.50    --  -87.52 -45.00   0.00  186
 65  \w    -74.00 -13.00   0.50    2.50    --  -87.52 125.00   0.00  122
 66  \w   -167.00 -74.00   0.50    2.50    --  -87.52 -45.00 150.00  186
 67  \w   -167.00 -74.00   0.50    2.50    --  -87.52 -45.00  90.00  186
 68  \w   -167.00 -74.00   0.50    2.50    --  -87.52 -45.00-180.00  186
 69  \w    -67.00 -18.00   0.50    2.50    --  -87.52  77.00  30.00   98
 70  \w    -74.00 -13.00   0.50    2.50    --  -87.52 125.00-180.00  122
 71  \w   -167.00 -74.00   0.50    2.50    --  -87.52 -45.00 -60.00  186
 72  \w   -173.00 -80.00   0.50    2.50    --  -94.50 -48.00 142.02  186
 73  \w   -172.00 -80.00   0.50    2.50    --  -94.50 -52.00 177.21  184
 74  \w   -173.00 -80.00   0.50    2.50    --  -94.50 -51.00 117.14  186
 75  \w   -173.00 -80.00   0.50    2.50    --  -94.50 -51.00 -40.77  186
 76  \w   -172.00 -83.00   0.50    2.50    --  -94.50 -55.00  61.89  178
 77  \w   -173.00 -80.00   0.50    2.50    --  -94.50 -49.00-120.56  186
 78  \w   -172.00 -80.00   0.50    2.50    --  -94.50 -52.00  68.19  184
 79  \w     88.00 178.00   0.50    2.50    --  101.51  45.00 -30.00  180
 80  \w     88.00 178.00   0.50    2.50    --  101.51  45.00  30.00  180
 81  \w     52.00 136.00   0.50    2.50    --  101.51  15.00-150.00  168
 82  \w     88.00 178.00   0.50    2.50    --  101.51  45.00  60.00  180
 83  \w     88.00 178.00   0.50    2.50    --  101.51  45.00-120.00  180
 84  \w     88.00 178.00   0.50    2.50    --  101.51  45.00 -60.00  180
 85  \w    124.00 171.00   0.50    2.50    --  101.51  77.00-150.00   94
 86  \w     85.00 166.00   0.50    2.50    --  101.51  30.00 -60.00  162
 87  \w     62.00 136.00   0.50    2.50    --  111.23  15.00 -90.00  148
 88  \w     -5.00  22.00   0.50    0.50    --   18.00  76.00 133.25   54
 89  \w     12.00  38.00   0.50    0.50    --   30.00  67.00  67.83   52
 90  \w     17.00  44.00   0.50    0.50    --   34.00  64.00 -53.19   54
 91  \w     21.00  47.00   0.50    0.50    --   38.00  63.00-127.34   52
 92  \w    -66.00  21.00   0.50    0.50    --  -43.82  77.00 -30.00  174
 93  \w    -19.00  37.00   0.50    0.50    --  -43.82  38.00  30.00  112
 94  \w    -19.00  37.00   0.50    0.50    --  -43.82  38.00 150.00  112
 95  \w     28.00  57.00   0.50    0.50    --   44.69  60.00 141.57   58
 96  \w     30.00  57.00   0.50    0.50    --   46.00  60.00  -7.54   54
 97  \w     34.00  60.00   0.50    0.50    --   50.00  57.00 -32.60   52
 98  \w   -172.00 -80.00   0.50    2.50    --  -94.50 -52.00-165.44  184
 99  \w   -169.00 -92.00   0.50    2.50    --  -94.50 -63.00 117.51  154
100  \w   -173.00 -80.00   0.50    2.50    --  -94.50 -49.00 148.04  186
;
_diffrn_measurement_device 'four-circle diffractometer'
_diffrn_measurement_device_type 'XtaLAB Synergy, Dualflex, HyPix-Arc 100'
_diffrn_measurement_method '\w scans'
_diffrn_orient_matrix_type 'CrysAlisPro convention (1999,Acta A55,543-557)'
_diffrn_orient_matrix_UB_11 0.1114665000
_diffrn_orient_matrix_UB_12 0.0448457000
_diffrn_orient_matrix_UB_13 -0.0623594000
_diffrn_orient_matrix_UB_21 -0.0846228000
_diffrn_orient_matrix_UB_22 0.1340900000
_diffrn_orient_matrix_UB_23 -0.0137269000
_diffrn_orient_matrix_UB_31 0.0825434000
_diffrn_orient_matrix_UB_32 0.0317780000
_diffrn_orient_matrix_UB_33 0.0745088000
_diffrn_radiation_monochromator mirror
_diffrn_radiation_probe x-ray
_diffrn_radiation_type 'Cu K\a'
_diffrn_radiation_wavelength 1.54184
_diffrn_reflns_av_R_equivalents 0.0971
_diffrn_reflns_av_unetI/netI 0.0421
_diffrn_reflns_Laue_measured_fraction_full 0.991
_diffrn_reflns_Laue_measured_fraction_max 0.941
_diffrn_reflns_limit_h_max 11
_diffrn_reflns_limit_h_min -11
_diffrn_reflns_limit_k_max 13
_diffrn_reflns_limit_k_min -13
_diffrn_reflns_limit_l_max 20
_diffrn_reflns_limit_l_min -18
_diffrn_reflns_number 47510
_diffrn_reflns_point_group_measured_fraction_full 0.991
_diffrn_reflns_point_group_measured_fraction_max 0.941
_diffrn_reflns_theta_full 67.684
_diffrn_reflns_theta_max 76.996
_diffrn_reflns_theta_min 5.385
_diffrn_source 'micro-focus sealed X-ray tube'
_diffrn_source_type 'PhotonJet (Cu) X-ray Source'
_exptl_absorpt_coefficient_mu 15.506
_exptl_absorpt_correction_T_max 1.000
_exptl_absorpt_correction_T_min 0.040
_exptl_absorpt_correction_type gaussian
_exptl_absorpt_process_details
;
CrysAlisPro 1.171.42.74a (Rigaku Oxford Diffraction, 2022)
Numerical absorption correction based on gaussian integration over
a multifaceted crystal model
Empirical absorption correction using spherical harmonics,
implemented in SCALE3 ABSPACK scaling algorithm.
;
_exptl_crystal_colour colourless
_exptl_crystal_colour_primary colourless
_exptl_crystal_density_diffrn 1.584
_exptl_crystal_description needle
_exptl_crystal_F_000 776
_exptl_crystal_size_max 0.47
_exptl_crystal_size_mid 0.03
_exptl_crystal_size_min 0.01
_refine_diff_density_max 2.091
_refine_diff_density_min -1.391
_refine_diff_density_rms 0.162
_refine_ls_extinction_method none
_refine_ls_goodness_of_fit_ref 1.040
_refine_ls_hydrogen_treatment constr
_refine_ls_matrix_type full
_refine_ls_number_parameters 363
_refine_ls_number_reflns 6462
_refine_ls_number_restraints 0
_refine_ls_restrained_S_all 1.040
_refine_ls_R_factor_all 0.0634
_refine_ls_R_factor_gt 0.0565
_refine_ls_shift/su_max 0.001
_refine_ls_shift/su_mean 0.000
_refine_ls_structure_factor_coef Fsqd
_refine_ls_weighting_details 'w=1/[\s^2^(Fo^2^)+(0.0853P)^2^+8.0133P] where P=(Fo^2^+2Fc^2^)/3'
_refine_ls_weighting_scheme calc
_refine_ls_wR_factor_gt 0.1498
_refine_ls_wR_factor_ref 0.1555
_reflns_Friedel_coverage 0.000
_reflns_number_gt 5557
_reflns_number_total 6462
_reflns_threshold_expression 'I > 2\s(I)'
_cod_data_source_file d4ob00543k2.cif
_cod_data_source_block jfr659
_cod_depositor_comments 'Adding full bibliography for 7159928.cif.'
_cod_database_code 7159928
_shelx_shelxl_version_number 2018/3
_chemical_oxdiff_formula 'C16 H22 I1 N1 O2'
_shelx_space_group_comment
;
The symmetry employed for this shelxl refinement is uniquely defined
by the following loop, which should always be used as a source of
symmetry information in preference to the above space-group names.
They are only intended as comments.
;
_shelx_estimated_absorpt_t_max 0.860
_shelx_estimated_absorpt_t_min 0.052
_olex2_refinement_description
;
1. Fixed Uiso
 At 1.2 times of:
  All C(H) groups, All C(H,H) groups, All N(H) groups
 At 1.5 times of:
  All C(H,H,H) groups
2.a Ternary CH refined with riding coordinates:
 C10(H10), C13(H13), C26(H26), C29(H29)
2.b Secondary CH2 refined with riding coordinates:
 C7(H7A,H7B), C9(H9A,H9B), C11(H11A,H11B), C12(H12A,H12B), C14(H14A,H14B),
 C15(H15A,H15B), C23(H23A,H23B), C25(H25A,H25B), C27(H27A,H27B), C28(H28A,H28B),
  C30(H30A,H30B), C31(H31A,H31B)
2.c Aromatic/amide H refined with riding coordinates:
 N1(H1), C2(H2), C3(H3), C5(H5), C6(H6), N2(H2A), C18(H18), C19(H19), C21(H21),
  C22(H22)
2.d Idealised Me refined as rotating group:
 C16(H16A,H16B,H16C), C32(H32A,H32B,H32C)
;
_olex2_submission_original_sample_id JFR659
_olex2_submission_special_instructions 'No special instructions were received'
_oxdiff_exptl_absorpt_empirical_details
;
Empirical correction (ABSPACK) includes:
- Absorption correction using spherical harmonics
- Frame scaling
;
_oxdiff_exptl_absorpt_empirical_full_max 2.800
_oxdiff_exptl_absorpt_empirical_full_min 0.423

loop_
_space_group_symop_operation_xyz
'x, y, z'
'-x, -y, -z'

loop_
_atom_site_label
_atom_site_type_symbol
_atom_site_fract_x
_atom_site_fract_y
_atom_site_fract_z
_atom_site_U_iso_or_equiv
_atom_site_adp_type
_atom_site_occupancy
_atom_site_site_symmetry_order
_atom_site_calc_flag
_atom_site_refinement_flags_posn
_atom_site_refinement_flags_adp
_atom_site_refinement_flags_occupancy
_atom_site_disorder_assembly
_atom_site_disorder_group
I1 I 0.98267(4) 0.83286(4) 1.10744(2) 0.03590(14) Uani 1 1 d . . . . .
O1 O 0.5893(4) 0.4626(4) 0.7208(3) 0.0366(10) Uani 1 1 d . . . . .
O2 O 0.8731(6) 0.0910(5) 0.7432(3) 0.0469(12) Uani 1 1 d . . . . .
N1 N 0.7731(5) 0.5364(5) 0.7712(4) 0.0345(12) Uani 1 1 d . . . . .
H1 H 0.863143 0.530289 0.776262 0.041 Uiso 1 1 calc R U . . .
C1 C 0.8894(6) 0.7656(6) 1.0072(4) 0.0305(12) Uani 1 1 d . . . . .
C2 C 0.8816(6) 0.6393(6) 1.0151(4) 0.0340(13) Uani 1 1 d . . . . .
H2 H 0.919420 0.583965 1.063066 0.041 Uiso 1 1 calc R U . . .
C3 C 0.8170(7) 0.5960(6) 0.9509(4) 0.0358(14) Uani 1 1 d . . . . .
H3 H 0.811933 0.510691 0.956018 0.043 Uiso 1 1 calc R U . . .
C4 C 0.7591(6) 0.6767(7) 0.8784(4) 0.0377(15) Uani 1 1 d . . . . .
C5 C 0.7691(7) 0.8035(7) 0.8723(5) 0.0385(14) Uani 1 1 d . . . . .
H5 H 0.731842 0.859202 0.824384 0.046 Uiso 1 1 calc R U . . .
C6 C 0.8341(7) 0.8490(6) 0.9370(4) 0.0353(14) Uani 1 1 d . . . . .
H6 H 0.839758 0.934122 0.932564 0.042 Uiso 1 1 calc R U . . .
C7 C 0.6828(7) 0.6267(8) 0.8119(5) 0.0451(17) Uani 1 1 d . . . . .
H7A H 0.606114 0.587526 0.838326 0.054 Uiso 1 1 calc R U . . .
H7B H 0.642010 0.696323 0.768919 0.054 Uiso 1 1 calc R U . . .
C8 C 0.7178(6) 0.4613(6) 0.7254(4) 0.0316(12) Uani 1 1 d . . . . .
C9 C 0.8213(7) 0.3825(6) 0.6762(4) 0.0359(14) Uani 1 1 d . . . . .
H9A H 0.906016 0.350566 0.710935 0.043 Uiso 1 1 calc R U . . .
H9B H 0.847595 0.435147 0.625482 0.043 Uiso 1 1 calc R U . . .
C10 C 0.7614(7) 0.2718(7) 0.6500(4) 0.0381(14) Uani 1 1 d . . . . .
H10 H 0.672376 0.301712 0.617858 0.046 Uiso 1 1 calc R U . . .
C11 C 0.7406(7) 0.1728(6) 0.7261(5) 0.0406(15) Uani 1 1 d . . . . .
H11A H 0.712373 0.212462 0.775222 0.049 Uiso 1 1 calc R U . . .
H11B H 0.668040 0.125524 0.713087 0.049 Uiso 1 1 calc R U . . .
C12 C 0.9575(9) 0.1045(7) 0.6676(5) 0.0476(17) Uani 1 1 d . . . . .
H12A H 0.988149 0.023129 0.650626 0.057 Uiso 1 1 calc R U . . .
H12B H 1.040294 0.140853 0.678645 0.057 Uiso 1 1 calc R U . . .
C13 C 0.8661(7) 0.1899(6) 0.5984(4) 0.0390(14) Uani 1 1 d . . . . .
H13 H 0.811882 0.137656 0.570774 0.047 Uiso 1 1 calc R U . . .
C14 C 0.9486(8) 0.2591(7) 0.5301(5) 0.0406(15) Uani 1 1 d . . . . .
H14A H 1.009576 0.305234 0.557017 0.049 Uiso 1 1 calc R U . . .
H14B H 0.883045 0.319757 0.492358 0.049 Uiso 1 1 calc R U . . .
C15 C 1.0387(8) 0.1724(7) 0.4771(5) 0.0444(16) Uani 1 1 d . . . . .
H15A H 1.108227 0.115259 0.514413 0.053 Uiso 1 1 calc R U . . .
H15B H 0.978617 0.122282 0.453305 0.053 Uiso 1 1 calc R U . . .
C16 C 1.1144(8) 0.2416(8) 0.4051(5) 0.0478(17) Uani 1 1 d . . . . .
H16A H 1.048695 0.277262 0.359048 0.072 Uiso 1 1 calc R U . . .
H16B H 1.188506 0.183730 0.385462 0.072 Uiso 1 1 calc R U . . .
H16C H 1.154008 0.307463 0.425203 0.072 Uiso 1 1 calc R U . . .
I2 I 0.60986(4) 0.18631(4) 0.38936(2) 0.03581(14) Uani 1 1 d . . . . .
O3 O 0.0769(4) 0.5306(5) 0.7839(3) 0.0368(10) Uani 1 1 d . . . . .
O4 O 0.2351(5) 0.8963(4) 0.7584(3) 0.0392(10) Uani 1 1 d . . . . .
N2 N 0.2859(5) 0.4590(5) 0.7322(3) 0.0339(11) Uani 1 1 d . . . . .
H2A H 0.373121 0.467160 0.725720 0.041 Uiso 1 1 calc R U . . .
C17 C 0.4855(7) 0.2465(6) 0.4889(4) 0.0327(13) Uani 1 1 d . . . . .
C18 C 0.4611(7) 0.1581(6) 0.5592(4) 0.0389(14) Uani 1 1 d . . . . .
H18 H 0.500396 0.073861 0.562304 0.047 Uiso 1 1 calc R U . . .
C19 C 0.3777(8) 0.1976(7) 0.6237(4) 0.0411(15) Uani 1 1 d . . . . .
H19 H 0.360312 0.138988 0.670140 0.049 Uiso 1 1 calc R U . . .
C20 C 0.3194(6) 0.3233(7) 0.6207(4) 0.0362(14) Uani 1 1 d . . . . .
C21 C 0.3463(7) 0.4088(6) 0.5507(4) 0.0357(13) Uani 1 1 d . . . . .
H21 H 0.308710 0.493295 0.547976 0.043 Uiso 1 1 calc R U . . .
C22 C 0.4287(6) 0.3706(6) 0.4841(4) 0.0342(13) Uani 1 1 d . . . . .
H22 H 0.444773 0.428851 0.437086 0.041 Uiso 1 1 calc R U . . .
C23 C 0.2273(7) 0.3661(8) 0.6905(5) 0.0451(17) Uani 1 1 d . . . . .
H23A H 0.134450 0.403169 0.666793 0.054 Uiso 1 1 calc R U . . .
H23B H 0.216706 0.293823 0.732736 0.054 Uiso 1 1 calc R U . . .
C24 C 0.2063(6) 0.5292(6) 0.7792(4) 0.0280(12) Uani 1 1 d . . . . .
C25 C 0.2815(6) 0.6098(6) 0.8288(4) 0.0290(12) Uani 1 1 d . . . . .
H25A H 0.326090 0.557278 0.879489 0.035 Uiso 1 1 calc R U . . .
H25B H 0.355161 0.641399 0.793918 0.035 Uiso 1 1 calc R U . . .
C26 C 0.1839(6) 0.7200(6) 0.8548(4) 0.0326(13) Uani 1 1 d . . . . .
H26 H 0.105883 0.690099 0.887655 0.039 Uiso 1 1 calc R U . . .
C27 C 0.1262(7) 0.8193(6) 0.7789(4) 0.0365(14) Uani 1 1 d . . . . .
H27A H 0.106157 0.779686 0.730759 0.044 Uiso 1 1 calc R U . . .
H27B H 0.040068 0.869956 0.793686 0.044 Uiso 1 1 calc R U . . .
C28 C 0.3219(7) 0.8882(6) 0.8329(4) 0.0371(14) Uani 1 1 d . . . . .
H28A H 0.321852 0.971095 0.847786 0.044 Uiso 1 1 calc R U . . .
H28B H 0.418248 0.852067 0.822897 0.044 Uiso 1 1 calc R U . . .
C29 C 0.2587(6) 0.8030(6) 0.9055(4) 0.0338(13) Uani 1 1 d . . . . .
H29 H 0.185351 0.856612 0.931832 0.041 Uiso 1 1 calc R U . . .
C30 C 0.3647(7) 0.7367(6) 0.9750(4) 0.0344(13) Uani 1 1 d . . . . .
H30A H 0.441951 0.687680 0.949636 0.041 Uiso 1 1 calc R U . . .
H30B H 0.319603 0.678824 1.014658 0.041 Uiso 1 1 calc R U . . .
C31 C 0.4243(8) 0.8281(7) 1.0243(5) 0.0417(15) Uani 1 1 d . . . . .
H31A H 0.473052 0.883672 0.985224 0.050 Uiso 1 1 calc R U . . .
H31B H 0.346926 0.879501 1.047889 0.050 Uiso 1 1 calc R U . . .
C32 C 0.5252(7) 0.7606(8) 1.0957(5) 0.0467(17) Uani 1 1 d . . . . .
H32A H 0.602262 0.709928 1.072736 0.070 Uiso 1 1 calc R U . . .
H32B H 0.476529 0.707779 1.135752 0.070 Uiso 1 1 calc R U . . .
H32C H 0.560667 0.821250 1.124030 0.070 Uiso 1 1 calc R U . . .

loop_
_atom_site_aniso_label
_atom_site_aniso_U_11
_atom_site_aniso_U_22
_atom_site_aniso_U_33
_atom_site_aniso_U_23
_atom_site_aniso_U_13
_atom_site_aniso_U_12
I1 0.0331(2) 0.0464(3) 0.0334(2) -0.01642(17) 0.00330(16) -0.01219(16)
O1 0.024(2) 0.049(3) 0.040(2) -0.015(2) -0.0016(17) -0.0060(18)
O2 0.050(3) 0.048(3) 0.039(3) -0.008(2) 0.000(2) 0.001(2)
N1 0.016(2) 0.052(3) 0.039(3) -0.020(2) -0.001(2) -0.006(2)
C1 0.021(3) 0.038(3) 0.038(3) -0.019(3) 0.006(2) -0.009(2)
C2 0.022(3) 0.047(4) 0.033(3) -0.011(3) 0.002(2) -0.003(2)
C3 0.030(3) 0.039(3) 0.043(4) -0.015(3) 0.006(3) -0.007(2)
C4 0.017(3) 0.058(4) 0.042(4) -0.026(3) 0.005(2) -0.002(3)
C5 0.026(3) 0.045(4) 0.044(4) -0.011(3) -0.004(3) -0.001(3)
C6 0.030(3) 0.035(3) 0.043(4) -0.010(3) 0.009(3) -0.009(2)
C7 0.027(3) 0.065(5) 0.049(4) -0.030(4) -0.002(3) -0.003(3)
C8 0.024(3) 0.038(3) 0.035(3) -0.010(3) 0.001(2) -0.006(2)
C9 0.027(3) 0.041(3) 0.042(4) -0.014(3) 0.001(3) -0.006(2)
C10 0.028(3) 0.048(4) 0.042(4) -0.017(3) -0.005(3) -0.005(3)
C11 0.036(3) 0.041(4) 0.046(4) -0.008(3) -0.001(3) -0.008(3)
C12 0.053(4) 0.044(4) 0.044(4) -0.014(3) -0.004(3) 0.005(3)
C13 0.036(3) 0.040(3) 0.043(4) -0.012(3) -0.006(3) -0.005(3)
C14 0.043(4) 0.041(4) 0.040(4) -0.015(3) 0.002(3) -0.006(3)
C15 0.045(4) 0.049(4) 0.044(4) -0.018(3) 0.005(3) -0.011(3)
C16 0.043(4) 0.069(5) 0.039(4) -0.019(3) 0.004(3) -0.020(3)
I2 0.0355(2) 0.0427(2) 0.0320(2) -0.01161(16) 0.00344(16) -0.00907(16)
O3 0.018(2) 0.056(3) 0.040(2) -0.015(2) -0.0004(17) -0.0091(18)
O4 0.033(2) 0.044(3) 0.039(2) -0.004(2) 0.0018(19) -0.0043(19)
N2 0.019(2) 0.049(3) 0.039(3) -0.016(2) -0.001(2) -0.011(2)
C17 0.032(3) 0.042(3) 0.029(3) -0.015(3) 0.001(2) -0.011(2)
C18 0.043(4) 0.037(3) 0.039(3) -0.013(3) 0.007(3) -0.007(3)
C19 0.042(4) 0.050(4) 0.036(3) -0.007(3) 0.004(3) -0.020(3)
C20 0.026(3) 0.051(4) 0.039(3) -0.020(3) 0.003(3) -0.015(3)
C21 0.030(3) 0.038(3) 0.041(3) -0.014(3) -0.003(3) -0.005(2)
C22 0.028(3) 0.041(3) 0.035(3) -0.009(3) -0.004(2) -0.008(2)
C23 0.034(3) 0.062(5) 0.051(4) -0.030(4) 0.013(3) -0.023(3)
C24 0.016(3) 0.043(3) 0.027(3) -0.009(2) 0.001(2) -0.008(2)
C25 0.019(3) 0.037(3) 0.032(3) -0.009(2) -0.001(2) -0.004(2)
C26 0.022(3) 0.039(3) 0.036(3) -0.008(3) 0.000(2) -0.002(2)
C27 0.028(3) 0.040(3) 0.040(3) -0.007(3) 0.002(3) -0.001(2)
C28 0.032(3) 0.040(3) 0.041(4) -0.012(3) 0.001(3) -0.006(3)
C29 0.025(3) 0.041(3) 0.037(3) -0.011(3) 0.006(2) -0.004(2)
C30 0.030(3) 0.038(3) 0.038(3) -0.014(3) 0.000(3) -0.005(2)
C31 0.042(4) 0.046(4) 0.041(4) -0.018(3) 0.004(3) -0.008(3)
C32 0.028(3) 0.069(5) 0.048(4) -0.029(4) 0.003(3) -0.007(3)

loop_
_atom_type_symbol
_atom_type_description
_atom_type_scat_dispersion_real
_atom_type_scat_dispersion_imag
_atom_type_scat_source
C C 0.0181 0.0091 'International Tables Vol C Tables 4.2.6.8 and 6.1.1.4'
H H 0.0000 0.0000 'International Tables Vol C Tables 4.2.6.8 and 6.1.1.4'
I I -0.3257 6.8362 'International Tables Vol C Tables 4.2.6.8 and 6.1.1.4'
N N 0.0311 0.0180 'International Tables Vol C Tables 4.2.6.8 and 6.1.1.4'
O O 0.0492 0.0322 'International Tables Vol C Tables 4.2.6.8 and 6.1.1.4'

loop_
_exptl_crystal_face_index_h
_exptl_crystal_face_index_k
_exptl_crystal_face_index_l
_exptl_crystal_face_perp_dist
0 3 10 0.0094
0 -3 -10 0.0134
-6 0 0 0.2358
6 0 0 0.2296
0 5 -5 0.0136
0 -5 5 0.0010

loop_
_geom_angle_atom_site_label_1
_geom_angle_atom_site_label_2
_geom_angle_atom_site_label_3
_geom_angle
_geom_angle_site_symmetry_1
_geom_angle_site_symmetry_3
_geom_angle_publ_flag
C11 O2 C12 108.5(5) . . ?
C8 N1 C7 120.5(5) . . ?
C2 C1 I1 119.0(5) . . ?
C6 C1 I1 119.5(5) . . ?
C6 C1 C2 121.5(6) . . ?
C1 C2 C3 119.0(6) . . ?
C2 C3 C4 121.8(6) . . ?
C3 C4 C7 120.0(7) . . ?
C5 C4 C3 117.8(6) . . ?
C5 C4 C7 122.1(7) . . ?
C4 C5 C6 121.2(6) . . ?
C1 C6 C5 118.8(6) . . ?
N1 C7 C4 112.9(5) . . ?
O1 C8 N1 121.4(6) . . ?
O1 C8 C9 122.6(6) . . ?
N1 C8 C9 116.0(5) . . ?
C8 C9 C10 112.6(5) . . ?
C9 C10 C13 113.4(5) . . ?
C11 C10 C9 112.4(6) . . ?
C11 C10 C13 99.7(5) . . ?
O2 C11 C10 107.0(5) . . ?
O2 C12 C13 107.2(6) . . ?
C12 C13 C10 102.4(6) . . ?
C12 C13 C14 113.8(6) . . ?
C14 C13 C10 117.0(6) . . ?
C13 C14 C15 113.6(6) . . ?
C16 C15 C14 114.0(6) . . ?
C28 O4 C27 108.9(5) . . ?
C24 N2 C23 120.6(5) . . ?
C18 C17 I2 119.3(5) . . ?
C22 C17 I2 119.9(5) . . ?
C22 C17 C18 120.8(6) . . ?
C19 C18 C17 119.1(6) . . ?
C18 C19 C20 121.3(6) . . ?
C19 C20 C23 121.3(6) . . ?
C21 C20 C19 118.3(6) . . ?
C21 C20 C23 120.4(6) . . ?
C20 C21 C22 121.4(6) . . ?
C17 C22 C21 119.1(6) . . ?
N2 C23 C20 112.2(5) . . ?
O3 C24 N2 122.4(5) . . ?
O3 C24 C25 121.3(5) . . ?
N2 C24 C25 116.3(5) . . ?
C26 C25 C24 113.4(5) . . ?
C25 C26 C27 112.9(5) . . ?
C25 C26 C29 114.1(5) . . ?
C27 C26 C29 99.3(5) . . ?
O4 C27 C26 105.9(5) . . ?
O4 C28 C29 106.8(5) . . ?
C28 C29 C26 101.8(5) . . ?
C30 C29 C26 117.8(5) . . ?
C30 C29 C28 114.0(5) . . ?
C29 C30 C31 113.0(6) . . ?
C32 C31 C30 112.4(6) . . ?

loop_
_geom_bond_atom_site_label_1
_geom_bond_atom_site_label_2
_geom_bond_distance
_geom_bond_site_symmetry_2
_geom_bond_publ_flag
I1 C1 2.113(6) . ?
O1 C8 1.234(7) . ?
O2 C11 1.434(8) . ?
O2 C12 1.449(9) . ?
N1 C7 1.439(8) . ?
N1 C8 1.345(8) . ?
C1 C2 1.377(9) . ?
C1 C6 1.373(9) . ?
C2 C3 1.377(9) . ?
C3 C4 1.393(10) . ?
C4 C5 1.389(10) . ?
C4 C7 1.506(9) . ?
C5 C6 1.398(10) . ?
C8 C9 1.510(9) . ?
C9 C10 1.530(9) . ?
C10 C11 1.524(10) . ?
C10 C13 1.558(9) . ?
C12 C13 1.509(10) . ?
C13 C14 1.516(10) . ?
C14 C15 1.531(9) . ?
C15 C16 1.518(10) . ?
I2 C17 2.107(6) . ?
O3 C24 1.243(7) . ?
O4 C27 1.446(8) . ?
O4 C28 1.434(8) . ?
N2 C23 1.475(8) . ?
N2 C24 1.314(8) . ?
C17 C18 1.400(9) . ?
C17 C22 1.368(9) . ?
C18 C19 1.381(10) . ?
C19 C20 1.390(10) . ?
C20 C21 1.386(10) . ?
C20 C23 1.505(9) . ?
C21 C22 1.397(9) . ?
C24 C25 1.528(8) . ?
C25 C26 1.515(8) . ?
C26 C27 1.530(9) . ?
C26 C29 1.556(9) . ?
C28 C29 1.548(9) . ?
C29 C30 1.519(9) . ?
C30 C31 1.538(9) . ?
C31 C32 1.512(11) . ?

loop_
_exptl_oxdiff_crystal_face_indexfrac_h
_exptl_oxdiff_crystal_face_indexfrac_k
_exptl_oxdiff_crystal_face_indexfrac_l
_exptl_oxdiff_crystal_face_x
_exptl_oxdiff_crystal_face_y
_exptl_oxdiff_crystal_face_z
0.0515 3.4996 9.6520 -0.4392 0.3324 0.8346
-0.0515 -3.4996 -9.6520 0.4392 -0.3324 -0.8346
-6.1506 0.0250 -0.0337 -0.6824 0.5243 -0.5094
6.1500 -0.0308 0.0174 0.6831 -0.5248 0.5080
0.1141 5.2661 -5.4958 0.5916 0.7719 -0.2327
-0.1141 -5.2661 5.4958 -0.5916 -0.7719 0.2327
